data_4314357
loop_
_publ_author_name
'Dana J. Eisler'
'Richard J. Puddephatt'

_publ_section_title
;
 Structures and Conformational Dynamics of Gold(I) Halide Complexes of
 Resorcinarene Tetraphosphinite Ligands
;
_journal_name_full 'Inorganic Chemistry'
_journal_page_first 6352
_journal_page_last 6365
_journal_paper_doi 10.1021/ic034430c
_journal_volume 42
_journal_year 2003
_chemical_formula_sum 'C144 H144 Au4 Br4 N4 O12 P4'
_chemical_formula_weight 3354.02
_chemical_name_systematic
; 
 ? 
;
_space_group_IT_number 15
_symmetry_cell_setting monoclinic
_symmetry_space_group_name_Hall '-C 2yc'
_symmetry_space_group_name_H-M 'C 1 2/c 1'
_atom_sites_solution_hydrogens geom
_atom_sites_solution_primary direct
_atom_sites_solution_secondary difmap
_audit_creation_method SHELXL-97
_cell_angle_alpha 90.00
_cell_angle_beta 117.2850(10)
_cell_angle_gamma 90.00
_cell_formula_units_Z 4
_cell_length_a 30.5661(3)
_cell_length_b 16.2604(2)
_cell_length_c 31.4752(3)
_cell_measurement_temperature 200(2)
_cell_volume 13903.1(3)
_computing_cell_refinement 'Nonius DENZO'
_computing_data_collection 'Nonius COLLECT'
_computing_data_reduction 'Nonius DENZO'
_computing_molecular_graphics 'Bruker SHELXTL'
_computing_publication_material 'Bruker SHELXTL'
_computing_structure_refinement 'SHELXL-97 (Sheldrick, 1997)'
_computing_structure_solution 'SHELXS-97 (Sheldrick, 1990)'
_diffrn_ambient_temperature 200(2)
_diffrn_measured_fraction_theta_full 0.997
_diffrn_measured_fraction_theta_max 0.997
_diffrn_measurement_device_type 'Nonius Kappa CCD'
_diffrn_measurement_method 'phi\omega scans'
_diffrn_radiation_monochromator graphite
_diffrn_radiation_source 'fine-focus sealed tube'
_diffrn_radiation_type MoK\a
_diffrn_radiation_wavelength 0.71073
_diffrn_reflns_av_R_equivalents 0.09
_diffrn_reflns_av_sigmaI/netI 0.0499
_diffrn_reflns_limit_h_max 39
_diffrn_reflns_limit_h_min -39
_diffrn_reflns_limit_k_max 21
_diffrn_reflns_limit_k_min -19
_diffrn_reflns_limit_l_max 40
_diffrn_reflns_limit_l_min -40
_diffrn_reflns_number 90253
_diffrn_reflns_theta_full 27.47
_diffrn_reflns_theta_max 27.47
_diffrn_reflns_theta_min 1.78
_exptl_absorpt_coefficient_mu 5.462
_exptl_absorpt_correction_T_max 0.4397
_exptl_absorpt_correction_T_min 0.2823
_exptl_absorpt_correction_type integration
_exptl_crystal_colour colourless
_exptl_crystal_density_diffrn 1.602
_exptl_crystal_density_method 'not measured'
_exptl_crystal_description shoebox
_exptl_crystal_F_000 6592
_exptl_crystal_size_max 0.31
_exptl_crystal_size_mid 0.20
_exptl_crystal_size_min 0.18
_refine_diff_density_max 1.872
_refine_diff_density_min -1.881
_refine_diff_density_rms 0.144
_refine_ls_extinction_method none
_refine_ls_goodness_of_fit_ref 1.028
_refine_ls_hydrogen_treatment mixed
_refine_ls_matrix_type full
_refine_ls_number_parameters 678
_refine_ls_number_reflns 15873
_refine_ls_number_restraints 27
_refine_ls_restrained_S_all 1.029
_refine_ls_R_factor_all 0.1003
_refine_ls_R_factor_gt 0.0579
_refine_ls_shift/su_max 0.007
_refine_ls_shift/su_mean 0.000
_refine_ls_structure_factor_coef Fsqd
_refine_ls_weighting_details 'calc w=1/[\s^2^(Fo^2^)+(0.1024P)^2^+60.0000P] where P=(Fo^2^+2Fc^2^)/3'
_refine_ls_weighting_scheme calc
_refine_ls_wR_factor_gt 0.1644
_refine_ls_wR_factor_ref 0.1936
_reflns_number_gt 9932
_reflns_number_total 15873
_reflns_threshold_expression >2sigma(I)
_cod_data_source_file ic034430csi20030423_013503_06.cif
_cod_data_source_block 8b
_cod_depositor_comments
;
The following automatic conversions were performed:

'_symmetry_cell_setting' value 'Monoclinic' changed to 'monoclinic'
according to the built-in table from CIF Core dictionary named
'cif_core.dic' version 2.4.1 from 2010-06-29.

Automatic conversion script
Id: cif_fix_values 1646 2011-03-28 12:23:43Z adriana 
;
_cod_database_code 4314357

loop_
_symmetry_equiv_pos_as_xyz
'x, y, z'
'-x, y, -z+1/2'
'x+1/2, y+1/2, z'
'-x+1/2, y+1/2, -z+1/2'
'-x, -y, -z'
'x, -y, z-1/2'
'-x+1/2, -y+1/2, -z'
'x+1/2, -y+1/2, z-1/2'

loop_
_atom_site_label
_atom_site_type_symbol
_atom_site_fract_x
_atom_site_fract_y
_atom_site_fract_z
_atom_site_U_iso_or_equiv
_atom_site_adp_type
_atom_site_occupancy
_atom_site_symmetry_multiplicity
_atom_site_calc_flag
_atom_site_refinement_flags
_atom_site_disorder_assembly
_atom_site_disorder_group
Au1 Au 1.056478(11) -1.26660(2) 0.442443(12) 0.06276(13) Uani 1 1 d . . .
Au2 Au 1.134182(13) -1.32908(2) 0.388223(14) 0.07437(14) Uani 1 1 d . . .
P1 P 0.98721(7) -1.23435(13) 0.37798(8) 0.0550(5) Uani 1 1 d . . .
P2 P 1.16958(7) -1.21830(13) 0.37587(7) 0.0551(5) Uani 1 1 d . . .
Br1 Br 1.12569(4) -1.29725(10) 0.51618(4) 0.1088(4) Uani 1 1 d . . .
Br2 Br 1.09996(6) -1.45486(9) 0.39469(9) 0.1597(8) Uani 1 1 d . . .
O1A O 0.98486(17) -1.1425(3) 0.35642(18) 0.0536(12) Uani 1 1 d . . .
O2A O 1.13280(18) -1.1545(3) 0.33590(17) 0.0521(12) Uani 1 1 d . . .
O1B O 1.21122(16) -1.0298(3) 0.30284(16) 0.0516(12) Uani 1 1 d . . .
O2B O 1.2392(3) -0.9135(5) 0.2873(3) 0.121(3) Uani 1 1 d . . .
O1D O 0.89851(18) -1.0244(3) 0.36490(16) 0.0518(12) Uani 1 1 d . . .
C1A C 1.0223(2) -1.1062(4) 0.3494(2) 0.0458(15) Uani 1 1 d . . .
C2A C 1.0198(2) -1.0201(4) 0.3448(2) 0.0394(14) Uani 1 1 d . . .
C3A C 1.0563(2) -0.9830(4) 0.3372(2) 0.0391(14) Uani 1 1 d . . .
H3AA H 1.0549 -0.9251 0.3328 0.047 Uiso 1 1 calc R . .
C4A C 1.0953(2) -1.0257(4) 0.3356(2) 0.0416(14) Uani 1 1 d . . .
C5A C 1.0954(2) -1.1113(4) 0.3410(2) 0.0445(15) Uani 1 1 d . . .
C6A C 1.0591(2) -1.1512(4) 0.3467(2) 0.0482(16) Uani 1 1 d . . .
H6AA H 1.0592 -1.2095 0.3489 0.058 Uiso 1 1 calc R . .
C7A C 1.1360(2) -0.9856(5) 0.3281(2) 0.0460(15) Uani 1 1 d . . .
H7AA H 1.1667 -1.0172 0.3480 0.055 Uiso 1 1 calc R . .
C8A C 1.1466(3) -0.8962(5) 0.3445(3) 0.0588(19) Uani 1 1 d D B .
H8AA H 1.1159 -0.8639 0.3280 0.071 Uiso 1 1 calc R . .
H8AB H 1.1709 -0.8736 0.3350 0.071 Uiso 1 1 calc R . .
C9A C 1.1667(3) -0.8855(5) 0.3987(3) 0.075(2) Uani 1 1 d D . .
H9AA H 1.1424 -0.9101 0.4077 0.090 Uiso 1 1 calc R A 1
H9AB H 1.1972 -0.9185 0.4146 0.090 Uiso 1 1 calc R A 1
C1A1 C 1.1781(5) -0.8011(7) 0.4196(5) 0.057(4) Uiso 0.50 1 d PGD B 1
C1A2 C 1.2209(5) -0.7639(11) 0.4240(7) 0.105(8) Uiso 0.50 1 d PG B 1
H1AA H 1.2429 -0.7937 0.4162 0.126 Uiso 0.50 1 calc PR B 1
C1A3 C 1.2314(7) -0.6831(11) 0.4398(8) 0.175(16) Uiso 0.50 1 d PG B 1
H1AB H 1.2607 -0.6576 0.4428 0.211 Uiso 0.50 1 calc PR B 1
C1A4 C 1.1991(9) -0.6395(8) 0.4512(8) 0.132(10) Uiso 0.50 1 d PG B 1
H1AC H 1.2063 -0.5842 0.4621 0.158 Uiso 0.50 1 calc PR B 1
C1A5 C 1.1563(8) -0.6767(10) 0.4469(7) 0.178(15) Uiso 0.50 1 d PG B 1
H1AD H 1.1342 -0.6468 0.4547 0.214 Uiso 0.50 1 calc PR B 1
C1A6 C 1.1458(5) -0.7575(10) 0.4311(6) 0.102(7) Uiso 0.50 1 d PG B 1
H1AE H 1.1165 -0.7829 0.4281 0.123 Uiso 0.50 1 calc PR B 1
C1A1 C 1.1900(8) -0.7974(10) 0.4080(7) 0.106(8) Uiso 0.50 1 d PGD B 2
C1A2 C 1.2395(7) -0.7907(11) 0.4405(7) 0.117(9) Uiso 0.50 1 d PG B 2
H1AF H 1.2587 -0.8389 0.4533 0.140 Uiso 0.50 1 calc PR B 2
C1A3 C 1.2611(7) -0.7136(15) 0.4543(7) 0.144(11) Uiso 0.50 1 d PG B 2
H1AG H 1.2949 -0.7091 0.4765 0.173 Uiso 0.50 1 calc PR B 2
C1A4 C 1.2330(11) -0.6431(10) 0.4355(9) 0.194(18) Uiso 0.50 1 d PG B 2
H1AH H 1.2478 -0.5904 0.4449 0.233 Uiso 0.50 1 calc PR B 2
C1A5 C 1.1835(10) -0.6498(11) 0.4030(9) 0.200(18) Uiso 0.50 1 d PG B 2
H1AI H 1.1643 -0.6016 0.3902 0.240 Uiso 0.50 1 calc PR B 2
C1A6 C 1.1619(7) -0.7269(15) 0.3892(8) 0.169(14) Uiso 0.50 1 d PG B 2
H1AJ H 1.1281 -0.7314 0.3670 0.203 Uiso 0.50 1 calc PR B 2
C2A1 C 0.93439(17) -1.2300(4) 0.3892(2) 0.065(2) Uani 1 1 d G . .
C2A2 C 0.8872(2) -1.2208(4) 0.3519(2) 0.085(3) Uani 1 1 d G . .
H2AA H 0.8823 -1.2169 0.3199 0.102 Uiso 1 1 calc R . .
C2A3 C 0.84702(16) -1.2174(4) 0.3613(3) 0.111(4) Uani 1 1 d G . .
H2AB H 0.8147 -1.2111 0.3358 0.133 Uiso 1 1 calc R . .
C2A4 C 0.8541(3) -1.2231(4) 0.4081(4) 0.115(5) Uani 1 1 d G . .
H2AC H 0.8267 -1.2208 0.4146 0.138 Uiso 1 1 calc R . .
C2A5 C 0.9013(3) -1.2323(4) 0.4455(3) 0.098(4) Uani 1 1 d G . .
H2AD H 0.9062 -1.2363 0.4774 0.118 Uiso 1 1 calc R . .
C2A6 C 0.9415(2) -1.2357(4) 0.4360(2) 0.080(3) Uani 1 1 d G . .
H2AE H 0.9738 -1.2420 0.4615 0.096 Uiso 1 1 calc R . .
C3A1 C 0.9700(2) -1.3012(3) 0.32787(18) 0.061(2) Uani 1 1 d G . .
C3A2 C 0.9718(2) -1.3853(4) 0.3362(2) 0.082(3) Uani 1 1 d G . .
H3AB H 0.9831 -1.4054 0.3678 0.098 Uiso 1 1 calc R . .
C3A3 C 0.9570(3) -1.4402(3) 0.2982(3) 0.100(3) Uani 1 1 d G . .
H3AC H 0.9582 -1.4977 0.3039 0.120 Uiso 1 1 calc R . .
C3A4 C 0.9405(3) -1.4108(4) 0.2519(2) 0.097(3) Uani 1 1 d G . .
H3AD H 0.9304 -1.4483 0.2260 0.116 Uiso 1 1 calc R . .
C3A5 C 0.9387(3) -1.3266(5) 0.24359(16) 0.105(4) Uani 1 1 d G . .
H3AE H 0.9275 -1.3066 0.2119 0.126 Uiso 1 1 calc R . .
C3A6 C 0.9535(3) -1.2718(3) 0.2816(2) 0.089(3) Uani 1 1 d G . .
H3AF H 0.9523 -1.2143 0.2759 0.107 Uiso 1 1 calc R . .
C4A1 C 1.20596(17) -1.1591(3) 0.42864(14) 0.0541(18) Uani 1 1 d G . .
C4A2 C 1.23982(19) -1.1006(4) 0.43027(15) 0.068(2) Uani 1 1 d G . .
H4AA H 1.2434 -1.0890 0.4024 0.082 Uiso 1 1 calc R . .
C4A3 C 1.26848(19) -1.0590(4) 0.4726(2) 0.079(3) Uani 1 1 d G . .
H4AB H 1.2916 -1.0190 0.4737 0.094 Uiso 1 1 calc R . .
C4A4 C 1.2633(2) -1.0759(4) 0.51336(15) 0.076(3) Uani 1 1 d G . .
H4AC H 1.2828 -1.0475 0.5423 0.091 Uiso 1 1 calc R . .
C4A5 C 1.2294(2) -1.1345(4) 0.51173(15) 0.077(3) Uani 1 1 d G . .
H4AD H 1.2258 -1.1460 0.5396 0.093 Uiso 1 1 calc R . .
C4A6 C 1.2007(2) -1.1761(3) 0.46937(19) 0.067(2) Uani 1 1 d G . .
H4AE H 1.1776 -1.2161 0.4683 0.080 Uiso 1 1 calc R . .
C5A1 C 1.2089(2) -1.2406(5) 0.3490(2) 0.073(2) Uani 1 1 d G . .
C5A2 C 1.2589(2) -1.2544(5) 0.37717(19) 0.080(3) Uani 1 1 d G . .
H5AA H 1.2734 -1.2449 0.4107 0.096 Uiso 1 1 calc R . .
C5A3 C 1.2877(2) -1.2820(6) 0.3564(3) 0.114(4) Uani 1 1 d G . .
H5AB H 1.3219 -1.2914 0.3757 0.136 Uiso 1 1 calc R . .
C5A4 C 1.2664(3) -1.2959(8) 0.3074(3) 0.153(7) Uani 1 1 d G . .
H5AC H 1.2861 -1.3148 0.2932 0.184 Uiso 1 1 calc R . .
C5A5 C 1.2164(3) -1.2822(8) 0.2792(2) 0.177(10) Uani 1 1 d G . .
H5AD H 1.2019 -1.2917 0.2457 0.212 Uiso 1 1 calc R . .
C5A6 C 1.1876(2) -1.2546(6) 0.3000(2) 0.119(5) Uani 1 1 d G . .
H5AE H 1.1534 -1.2452 0.2807 0.143 Uiso 1 1 calc R . .
C1B C 1.1642(2) -1.0139(4) 0.2654(2) 0.0452(15) Uani 1 1 d . . .
C2B C 1.1264(2) -0.9947(4) 0.2762(2) 0.0443(15) Uani 1 1 d . . .
C3B C 1.0799(2) -0.9823(4) 0.2378(2) 0.0433(15) Uani 1 1 d . . .
H3BA H 1.0534 -0.9679 0.2442 0.052 Uiso 1 1 calc R . .
C10B C 1.2473(3) -0.9740(6) 0.3093(3) 0.066(2) Uani 1 1 d . . .
C11B C 1.2964(3) -1.0020(6) 0.3496(3) 0.065(2) Uani 1 1 d . . .
H11A H 1.2926 -1.0584 0.3602 0.078 Uiso 1 1 calc R . .
C12B C 1.3117(3) -0.9419(7) 0.3914(4) 0.080(3) Uani 1 1 d . . .
H12A H 1.2871 -0.9430 0.4037 0.096 Uiso 1 1 calc R . .
H12B H 1.3129 -0.8853 0.3804 0.096 Uiso 1 1 calc R . .
C13B C 1.3624(4) -0.9657(7) 0.4315(4) 0.091(3) Uani 1 1 d . . .
H13A H 1.3723 -0.9255 0.4579 0.109 Uiso 1 1 calc R . .
H13B H 1.3603 -1.0205 0.4441 0.109 Uiso 1 1 calc R . .
C14B C 1.4007(4) -0.9677(8) 0.4139(5) 0.106(4) Uani 1 1 d . . .
H14A H 1.4328 -0.9843 0.4403 0.128 Uiso 1 1 calc R . .
H14B H 1.4044 -0.9121 0.4032 0.128 Uiso 1 1 calc R . .
C15B C 1.3856(4) -1.0282(9) 0.3725(4) 0.107(4) Uani 1 1 d . . .
H15A H 1.3840 -1.0845 0.3837 0.128 Uiso 1 1 calc R . .
H15B H 1.4105 -1.0279 0.3606 0.128 Uiso 1 1 calc R . .
C16B C 1.3348(4) -1.0038(9) 0.3317(4) 0.099(4) Uani 1 1 d . . .
H16A H 1.3370 -0.9489 0.3192 0.119 Uiso 1 1 calc R . .
H16B H 1.3248 -1.0439 0.3052 0.119 Uiso 1 1 calc R . .
C1D C 0.8897(3) -1.0102(5) 0.3174(2) 0.0471(16) Uani 1 1 d . . .
C2D C 0.9291(3) -0.9900(4) 0.3096(2) 0.0438(15) Uani 1 1 d . . .
C6D C 0.8435(3) -1.0231(5) 0.2807(2) 0.0519(17) Uani 1 1 d . . .
H6DA H 0.8171 -1.0383 0.2872 0.062 Uiso 1 1 calc R E .
C7D C 0.9803(2) -0.9735(4) 0.3507(2) 0.0430(15) Uani 1 1 d . D .
H7DA H 0.9801 -0.9951 0.3803 0.052 Uiso 1 1 calc R C 1
C8D C 0.9961(7) -0.8805(12) 0.3606(7) 0.045(6) Uiso 0.50 1 d PD D 1
H8DA H 1.0300 -0.8762 0.3871 0.054 Uiso 0.50 1 calc PR D 1
H8DB H 0.9956 -0.8553 0.3317 0.054 Uiso 0.50 1 calc PR D 1
C9D C 0.9596(5) -0.8347(8) 0.3739(5) 0.052(3) Uiso 0.50 1 d PD D 1
H9DA H 0.9273 -0.8305 0.3452 0.063 Uiso 0.50 1 calc PR D 1
H9DB H 0.9550 -0.8673 0.3982 0.063 Uiso 0.50 1 calc PR D 1
C1D1 C 0.9773(4) -0.7489(6) 0.3936(4) 0.057(4) Uiso 0.50 1 d PGD D 1
C1D2 C 1.0025(5) -0.6998(8) 0.3759(4) 0.083(5) Uiso 0.50 1 d PG D 1
H1DA H 1.0076 -0.7186 0.3500 0.099 Uiso 0.50 1 calc PR D 1
C1D3 C 1.0201(5) -0.6233(7) 0.3962(5) 0.100(7) Uiso 0.50 1 d PG D 1
H1DB H 1.0373 -0.5897 0.3841 0.120 Uiso 0.50 1 calc PR D 1
C1D4 C 1.0125(5) -0.5958(6) 0.4341(5) 0.074(5) Uiso 0.50 1 d PG D 1
H1DC H 1.0246 -0.5435 0.4480 0.089 Uiso 0.50 1 calc PR D 1
C1D5 C 0.9874(5) -0.6449(8) 0.4518(4) 0.084(6) Uiso 0.50 1 d PG D 1
H1DD H 0.9822 -0.6261 0.4777 0.101 Uiso 0.50 1 calc PR D 1
C1D6 C 0.9697(5) -0.7215(7) 0.4315(4) 0.070(5) Uiso 0.50 1 d PG D 1
H1DE H 0.9525 -0.7550 0.4436 0.085 Uiso 0.50 1 calc PR D 1
C8D C 0.9848(7) -0.8806(12) 0.3567(6) 0.044(6) Uiso 0.50 1 d PD D 2
H8DA H 0.9538 -0.8578 0.3544 0.052 Uiso 0.50 1 calc PR D 2
H8DB H 0.9904 -0.8563 0.3307 0.052 Uiso 0.50 1 calc PR D 2
C9D C 1.0278(6) -0.8581(10) 0.4054(6) 0.077(5) Uiso 0.50 1 d PD D 2
H9DC H 1.0591 -0.8696 0.4043 0.093 Uiso 0.50 1 calc PR D 2
H9DD H 1.0265 -0.8942 0.4301 0.093 Uiso 0.50 1 calc PR D 2
C1D1 C 1.0281(6) -0.7680(8) 0.4205(6) 0.089(6) Uiso 0.50 1 d PGD D 2
C1D2 C 1.0673(6) -0.7203(12) 0.4237(7) 0.120(9) Uiso 0.50 1 d PG D 2
H1DF H 1.0917 -0.7438 0.4166 0.144 Uiso 0.50 1 calc PR D 2
C1D3 C 1.0708(7) -0.6382(12) 0.4372(8) 0.166(13) Uiso 0.50 1 d PG D 2
H1DG H 1.0975 -0.6057 0.4394 0.199 Uiso 0.50 1 calc PR D 2
C1D4 C 1.0351(8) -0.6039(8) 0.4476(8) 0.157(14) Uiso 0.50 1 d PG D 2
H1DH H 1.0375 -0.5478 0.4568 0.189 Uiso 0.50 1 calc PR D 2
C1D5 C 0.9960(6) -0.6515(10) 0.4444(7) 0.103(8) Uiso 0.50 1 d PG D 2
H1DI H 0.9716 -0.6280 0.4514 0.124 Uiso 0.50 1 calc PR D 2
C1D6 C 0.9925(5) -0.7336(9) 0.4308(5) 0.076(5) Uiso 0.50 1 d PG D 2
H1DJ H 0.9657 -0.7662 0.4286 0.091 Uiso 0.50 1 calc PR D 2
O2D O 0.8831(5) -0.8926(10) 0.3717(5) 0.087(4) Uiso 0.50 1 d P E 1
C10D C 0.8917(7) -0.9642(11) 0.3874(6) 0.056(4) Uiso 0.50 1 d P E 1
C10D C 0.8719(6) -0.9850(10) 0.3828(5) 0.047(3) Uiso 0.50 1 d P E 2
O2D O 0.8452(5) -0.9301(9) 0.3611(4) 0.075(3) Uiso 0.50 1 d P E 2
C11D C 0.8925(4) -0.9995(7) 0.4356(3) 0.082(3) Uani 1 1 d . . .
H11Q H 0.9081 -1.0552 0.4424 0.099 Uiso 1 1 calc R E 1
C12D C 0.8465(4) -1.0024(7) 0.4411(3) 0.081(3) Uani 1 1 d . E .
H12C H 0.8237 -1.0443 0.4194 0.097 Uiso 1 1 calc R . .
H12D H 0.8297 -0.9484 0.4328 0.097 Uiso 1 1 calc R . .
C13D C 0.8600(3) -1.0239(6) 0.4926(3) 0.073(2) Uani 1 1 d . . .
H13C H 0.8297 -1.0256 0.4966 0.088 Uiso 1 1 calc R E .
H13D H 0.8751 -1.0793 0.5000 0.088 Uiso 1 1 calc R . .
C14D C 0.8949(3) -0.9634(6) 0.5269(3) 0.069(2) Uani 1 1 d . E .
H14C H 0.9031 -0.9800 0.5600 0.083 Uiso 1 1 calc R . .
H14D H 0.8792 -0.9085 0.5210 0.083 Uiso 1 1 calc R . .
C15D C 0.9414(3) -0.9589(7) 0.5214(3) 0.078(3) Uani 1 1 d . . .
H15C H 0.9585 -1.0127 0.5298 0.094 Uiso 1 1 calc R E .
H15D H 0.9638 -0.9170 0.5436 0.094 Uiso 1 1 calc R . .
C16D C 0.9295(4) -0.9365(8) 0.4699(3) 0.085(3) Uani 1 1 d . E .
H16C H 0.9600 -0.9370 0.4663 0.102 Uiso 1 1 calc R . .
H16D H 0.9152 -0.8806 0.4623 0.102 Uiso 1 1 calc R . .
C100 C 0.1968(11) -0.483(2) 0.3289(12) 0.34(2) Uani 1 1 d D . .
H10A H 0.1958 -0.4288 0.3148 0.505 Uiso 1 1 calc R . .
H10B H 0.2150 -0.4792 0.3638 0.505 Uiso 1 1 calc R . .
H10C H 0.1632 -0.5018 0.3195 0.505 Uiso 1 1 calc R . .
C101 C 0.2214(7) -0.5413(17) 0.3118(9) 0.197(11) Uani 1 1 d D . .
N10 N 0.2417(6) -0.5918(14) 0.3064(7) 0.200(8) Uani 1 1 d D . .
C200 C 0.6424(12) -0.265(2) 0.2400(11) 0.155(14) Uani 0.50 1 d PD . .
H20A H 0.6532 -0.2636 0.2152 0.233 Uiso 0.50 1 calc PR . .
H20B H 0.6164 -0.3060 0.2319 0.233 Uiso 0.50 1 calc PR . .
H20C H 0.6704 -0.2788 0.2708 0.233 Uiso 0.50 1 calc PR . .
C201 C 0.6235(11) -0.1843(16) 0.2434(12) 0.133(11) Uani 0.50 1 d PD . .
N20 N 0.6058(9) -0.1300(16) 0.2469(18) 0.27(3) Uani 0.50 1 d PD . .
N30 N 1.0136(6) -0.7931(12) 0.2578(7) 0.090(5) Uiso 0.50 1 d PD F -1
C300 C 1.0204(17) -0.646(2) 0.2875(14) 0.193(17) Uiso 0.50 1 d PD F -1
H30A H 0.9934 -0.6118 0.2649 0.290 Uiso 0.50 1 calc PR F -1
H30B H 1.0519 -0.6229 0.2923 0.290 Uiso 0.50 1 calc PR F -1
H30C H 1.0194 -0.6478 0.3182 0.290 Uiso 0.50 1 calc PR F -1
C301 C 1.0152(17) -0.7298(19) 0.2683(15) 0.180(17) Uiso 0.50 1 d PD F -1

loop_
_atom_site_aniso_label
_atom_site_aniso_U_11
_atom_site_aniso_U_22
_atom_site_aniso_U_33
_atom_site_aniso_U_23
_atom_site_aniso_U_13
_atom_site_aniso_U_12
Au1 0.05217(19) 0.0527(2) 0.0699(2) 0.01789(15) 0.01633(15) 0.00133(14)
Au2 0.0586(2) 0.0451(2) 0.0911(3) 0.00819(16) 0.00995(18) 0.00545(15)
P1 0.0444(10) 0.0405(10) 0.0708(12) 0.0151(9) 0.0185(9) -0.0011(8)
P2 0.0510(11) 0.0470(12) 0.0585(11) 0.0010(9) 0.0174(9) 0.0127(9)
Br1 0.0812(7) 0.1241(11) 0.0953(7) 0.0373(7) 0.0182(6) 0.0084(7)
Br2 0.1008(10) 0.0745(9) 0.253(2) 0.0266(11) 0.0378(12) -0.0099(7)
O1A 0.040(2) 0.041(3) 0.074(3) 0.011(2) 0.021(2) -0.002(2)
O2A 0.050(3) 0.046(3) 0.053(3) -0.003(2) 0.017(2) 0.008(2)
O1B 0.038(2) 0.060(3) 0.050(3) 0.000(2) 0.014(2) -0.003(2)
O2B 0.072(4) 0.106(6) 0.121(6) 0.062(5) -0.011(4) -0.029(4)
O1D 0.055(3) 0.057(3) 0.046(2) 0.003(2) 0.025(2) 0.004(2)
C1A 0.038(3) 0.044(4) 0.042(3) 0.002(3) 0.007(3) -0.002(3)
C2A 0.043(3) 0.033(3) 0.034(3) -0.001(2) 0.011(3) -0.004(3)
C3A 0.050(4) 0.031(3) 0.032(3) 0.001(2) 0.016(3) -0.003(3)
C4A 0.045(3) 0.039(4) 0.033(3) -0.001(3) 0.011(3) -0.004(3)
C5A 0.037(3) 0.044(4) 0.043(3) 0.002(3) 0.010(3) 0.005(3)
C6A 0.047(4) 0.029(3) 0.054(4) 0.002(3) 0.010(3) 0.002(3)
C7A 0.040(3) 0.047(4) 0.043(3) -0.005(3) 0.012(3) -0.006(3)
C8A 0.065(5) 0.047(4) 0.064(4) -0.010(4) 0.029(4) -0.016(4)
C9A 0.068(5) 0.066(6) 0.071(5) -0.023(4) 0.014(4) -0.017(5)
C2A1 0.051(4) 0.041(4) 0.101(7) 0.009(4) 0.033(4) -0.006(4)
C2A2 0.048(5) 0.059(6) 0.135(9) 0.009(6) 0.032(5) -0.011(4)
C2A3 0.062(6) 0.085(9) 0.186(14) -0.008(9) 0.059(8) -0.005(6)
C2A4 0.102(9) 0.047(6) 0.231(17) -0.018(8) 0.107(12) -0.009(6)
C2A5 0.129(10) 0.066(7) 0.148(11) -0.007(7) 0.106(10) -0.011(7)
C2A6 0.083(7) 0.060(6) 0.107(8) 0.003(5) 0.052(6) -0.003(5)
C3A1 0.039(4) 0.051(5) 0.075(5) 0.007(4) 0.011(4) -0.001(3)
C3A2 0.088(7) 0.066(6) 0.090(7) 0.005(5) 0.039(6) 0.000(5)
C3A3 0.118(9) 0.054(6) 0.128(10) -0.010(6) 0.057(8) -0.006(6)
C3A4 0.074(6) 0.085(8) 0.102(8) -0.023(6) 0.015(6) -0.014(6)
C3A5 0.101(9) 0.087(9) 0.078(7) -0.003(6) -0.002(6) -0.014(7)
C3A6 0.074(6) 0.069(6) 0.079(6) 0.009(5) -0.004(5) -0.016(5)
C4A1 0.039(4) 0.054(5) 0.064(4) 0.015(4) 0.019(3) 0.015(3)
C4A2 0.055(5) 0.086(7) 0.053(4) -0.001(4) 0.017(4) 0.000(5)
C4A3 0.052(5) 0.090(7) 0.073(6) -0.009(5) 0.011(4) -0.007(5)
C4A4 0.073(6) 0.076(7) 0.059(5) -0.013(5) 0.015(4) 0.013(5)
C4A5 0.091(7) 0.079(7) 0.063(5) -0.004(5) 0.036(5) 0.028(6)
C4A6 0.073(5) 0.061(5) 0.078(6) 0.001(4) 0.045(5) 0.015(4)
C5A1 0.059(5) 0.080(7) 0.065(5) 0.004(4) 0.016(4) 0.020(5)
C5A2 0.075(6) 0.083(7) 0.079(6) -0.003(5) 0.032(5) 0.013(5)
C5A3 0.092(8) 0.133(12) 0.121(10) -0.012(8) 0.054(8) 0.044(8)
C5A4 0.170(15) 0.202(18) 0.106(10) 0.003(11) 0.080(11) 0.081(14)
C5A5 0.109(10) 0.33(3) 0.073(7) -0.039(11) 0.022(7) 0.113(14)
C5A6 0.102(9) 0.170(14) 0.084(8) -0.023(8) 0.042(7) 0.046(9)
C1B 0.042(3) 0.044(4) 0.049(4) -0.003(3) 0.019(3) -0.003(3)
C2B 0.048(4) 0.033(3) 0.046(3) -0.006(3) 0.016(3) -0.010(3)
C3B 0.044(3) 0.041(4) 0.042(3) -0.005(3) 0.018(3) -0.005(3)
C10B 0.055(5) 0.060(5) 0.074(5) 0.013(4) 0.021(4) -0.012(4)
C11B 0.047(4) 0.064(5) 0.072(5) 0.015(4) 0.016(4) -0.007(4)
C12B 0.057(5) 0.074(7) 0.095(7) -0.006(5) 0.023(5) -0.008(5)
C13B 0.078(7) 0.083(8) 0.079(6) -0.003(5) 0.007(5) -0.004(6)
C14B 0.054(6) 0.091(9) 0.135(10) 0.009(7) 0.009(6) -0.014(6)
C15B 0.062(6) 0.138(12) 0.119(9) -0.009(9) 0.040(6) 0.004(7)
C16B 0.073(6) 0.131(11) 0.092(7) 0.013(7) 0.036(6) 0.010(7)
C1D 0.052(4) 0.051(4) 0.038(3) 0.002(3) 0.021(3) 0.008(3)
C2D 0.051(4) 0.035(4) 0.045(3) 0.005(3) 0.021(3) 0.008(3)
C6D 0.050(4) 0.058(5) 0.054(4) 0.001(3) 0.029(3) 0.001(3)
C7D 0.053(4) 0.041(4) 0.037(3) 0.004(3) 0.021(3) 0.004(3)
C11D 0.115(8) 0.080(7) 0.046(4) 0.017(4) 0.031(5) 0.049(6)
C12D 0.088(7) 0.077(7) 0.060(5) -0.012(5) 0.018(5) 0.015(5)
C13D 0.073(6) 0.075(6) 0.060(5) -0.007(4) 0.019(4) 0.013(5)
C14D 0.072(5) 0.092(7) 0.043(4) 0.001(4) 0.026(4) 0.015(5)
C15D 0.065(5) 0.097(8) 0.061(5) 0.003(5) 0.018(4) 0.012(5)
C16D 0.087(7) 0.112(9) 0.075(6) 0.027(6) 0.053(6) 0.031(6)
C100 0.23(3) 0.30(4) 0.37(4) 0.01(3) 0.05(3) 0.18(3)
C101 0.093(12) 0.24(3) 0.22(2) -0.02(2) 0.044(13) 0.053(15)
N10 0.108(11) 0.25(2) 0.234(19) -0.007(17) 0.073(12) 0.031(13)
C200 0.13(3) 0.18(4) 0.11(2) -0.01(2) 0.022(19) 0.05(2)
C201 0.11(2) 0.09(2) 0.19(3) 0.06(2) 0.06(2) -0.001(17)
N20 0.083(16) 0.080(18) 0.60(8) 0.12(3) 0.11(3) 0.047(14)

loop_
_atom_type_symbol
_atom_type_description
_atom_type_scat_dispersion_real
_atom_type_scat_dispersion_imag
_atom_type_scat_source
C C 0.0033 0.0016 'International Tables Vol C Tables 4.2.6.8 and 6.1.1.4'
H H 0.0000 0.0000 'International Tables Vol C Tables 4.2.6.8 and 6.1.1.4'
O O 0.0106 0.0060 'International Tables Vol C Tables 4.2.6.8 and 6.1.1.4'
P P 0.1023 0.0942 'International Tables Vol C Tables 4.2.6.8 and 6.1.1.4'
Br Br -0.2901 2.4595 'International Tables Vol C Tables 4.2.6.8 and 6.1.1.4'
Au Au -2.0133 8.8022 'International Tables Vol C Tables 4.2.6.8 and 6.1.1.4'
N N 0.0061 0.0033 'International Tables Vol C Tables 4.2.6.8 and 6.1.1.4'

loop_
_geom_angle_atom_site_label_1
_geom_angle_atom_site_label_2
_geom_angle_atom_site_label_3
_geom_angle
_geom_angle_site_symmetry_1
_geom_angle_site_symmetry_3
_geom_angle_publ_flag
P1 Au1 Br1 173.64(7) . . ?
P2 Au2 Br2 172.64(8) . . ?
O1A P1 C3A1 104.5(3) . . ?
O1A P1 C2A1 100.0(3) . . ?
C3A1 P1 C2A1 105.6(3) . . ?
O1A P1 Au1 116.0(2) . . ?
C3A1 P1 Au1 115.8(2) . . ?
C2A1 P1 Au1 113.2(2) . . ?
O2A P2 C5A1 98.0(3) . . ?
O2A P2 C4A1 106.9(3) . . ?
C5A1 P2 C4A1 106.3(3) . . ?
O2A P2 Au2 115.7(2) . . ?
C5A1 P2 Au2 113.7(3) . . ?
C4A1 P2 Au2 114.60(19) . . ?
C1A O1A P1 124.9(4) . . ?
C5A O2A P2 122.7(4) . . ?
C10B O1B C1B 116.7(6) . . ?
C10D O1D C10D 28.4(8) . . ?
C10D O1D C1D 117.4(9) . . ?
C10D O1D C1D 120.4(8) . . ?
C6A C1A O1A 122.5(6) . . ?
C6A C1A C2A 122.1(6) . . ?
O1A C1A C2A 115.4(6) . . ?
C3A C2A C1A 116.2(6) . . ?
C3A C2A C7D 123.9(6) . . ?
C1A C2A C7D 119.8(6) . . ?
C2A C3A C4A 123.9(6) . . ?
C3A C4A C5A 116.3(6) . . ?
C3A C4A C7A 124.5(6) . . ?
C5A C4A C7A 119.3(6) . . ?
C6A C5A C4A 121.9(6) . . ?
C6A C5A O2A 121.8(6) . . ?
C4A C5A O2A 116.0(6) . . ?
C5A C6A C1A 119.4(7) . . ?
C4A C7A C8A 114.8(6) . . ?
C4A C7A C2B 110.8(5) . . ?
C8A C7A C2B 111.1(6) . . ?
C7A C8A C9A 113.5(7) . . ?
C1A1 C9A C8A 119.2(9) . . ?
C1A1 C9A C1A1 23.5(9) . . ?
C8A C9A C1A1 103.1(10) . . ?
C1A2 C1A1 C1A6 120.0 . . ?
C1A2 C1A1 C9A 117.6(11) . . ?
C1A6 C1A1 C9A 122.2(11) . . ?
C1A1 C1A2 C1A3 120.0 . . ?
C1A4 C1A3 C1A2 120.0 . . ?
C1A3 C1A4 C1A5 120.0 . . ?
C1A6 C1A5 C1A4 120.0 . . ?
C1A5 C1A6 C1A1 120.0 . . ?
C1A2 C1A1 C1A6 120.0 . . ?
C1A2 C1A1 C9A 117.2(16) . . ?
C1A6 C1A1 C9A 122.4(16) . . ?
C1A1 C1A2 C1A3 120.0 . . ?
C1A2 C1A3 C1A4 120.0 . . ?
C1A5 C1A4 C1A3 120.0 . . ?
C1A6 C1A5 C1A4 120.0 . . ?
C1A5 C1A6 C1A1 120.0 . . ?
C2A2 C2A1 C2A6 120.0 . . ?
C2A2 C2A1 P1 120.9(4) . . ?
C2A6 C2A1 P1 119.1(4) . . ?
C2A3 C2A2 C2A1 120.0 . . ?
C2A2 C2A3 C2A4 120.0 . . ?
C2A3 C2A4 C2A5 120.0 . . ?
C2A4 C2A5 C2A6 120.0 . . ?
C2A5 C2A6 C2A1 120.0 . . ?
C3A2 C3A1 C3A6 120.0 . . ?
C3A2 C3A1 P1 117.5(4) . . ?
C3A6 C3A1 P1 122.4(4) . . ?
C3A1 C3A2 C3A3 120.0 . . ?
C3A2 C3A3 C3A4 120.0 . . ?
C3A3 C3A4 C3A5 120.0 . . ?
C3A6 C3A5 C3A4 120.0 . . ?
C3A5 C3A6 C3A1 120.0 . . ?
C4A2 C4A1 C4A6 120.0 . . ?
C4A2 C4A1 P2 122.4(3) . . ?
C4A6 C4A1 P2 117.6(3) . . ?
C4A3 C4A2 C4A1 120.0 . . ?
C4A2 C4A3 C4A4 120.0 . . ?
C4A5 C4A4 C4A3 120.0 . . ?
C4A4 C4A5 C4A6 120.0 . . ?
C4A5 C4A6 C4A1 120.0 . . ?
C5A2 C5A1 C5A6 120.0 . . ?
C5A2 C5A1 P2 120.6(4) . . ?
C5A6 C5A1 P2 118.9(4) . . ?
C5A1 C5A2 C5A3 120.0 . . ?
C5A4 C5A3 C5A2 120.0 . . ?
C5A5 C5A4 C5A3 120.0 . . ?
C5A6 C5A5 C5A4 120.0 . . ?
C5A5 C5A6 C5A1 120.0 . . ?
C6D C1B C2B 122.0(6) 2_755 . ?
C6D C1B O1B 118.7(6) 2_755 . ?
C2B C1B O1B 119.1(6) . . ?
C1B C2B C3B 116.9(6) . . ?
C1B C2B C7A 120.8(6) . . ?
C3B C2B C7A 122.2(6) . . ?
C2D C3B C2B 122.6(6) 2_755 . ?
O2B C10B O1B 122.3(8) . . ?
O2B C10B C11B 127.5(8) . . ?
O1B C10B C11B 110.1(7) . . ?
C16B C11B C10B 109.3(7) . . ?
C16B C11B C12B 110.4(8) . . ?
C10B C11B C12B 108.7(8) . . ?
C11B C12B C13B 110.0(9) . . ?
C14B C13B C12B 111.5(9) . . ?
C13B C14B C15B 110.3(9) . . ?
C14B C15B C16B 109.8(10) . . ?
C11B C16B C15B 110.5(9) . . ?
C6D C1D C2D 122.3(6) . . ?
C6D C1D O1D 119.4(6) . . ?
C2D C1D O1D 118.1(6) . . ?
C1D C2D C3B 116.9(6) . 2_755 ?
C1D C2D C7D 122.2(6) . . ?
C3B C2D C7D 120.9(6) 2_755 . ?
C1D C6D C1B 119.2(6) . 2_755 ?
C2A C7D C8D 118.9(9) . . ?
C2A C7D C2D 112.1(5) . . ?
C8D C7D C2D 106.1(8) . . ?
C2A C7D C8D 108.5(8) . . ?
C8D C7D C8D 11.3(10) . . ?
C2D C7D C8D 115.9(9) . . ?
C9D C8D C7D 108.7(13) . . ?
C1D1 C9D C8D 112.6(12) . . ?
C1D2 C1D1 C1D6 120.0 . . ?
C1D2 C1D1 C9D 121.5(9) . . ?
C1D6 C1D1 C9D 118.4(9) . . ?
C1D3 C1D2 C1D1 120.0 . . ?
C1D4 C1D3 C1D2 120.0 . . ?
C1D3 C1D4 C1D5 120.0 . . ?
C1D6 C1D5 C1D4 120.0 . . ?
C1D5 C1D6 C1D1 120.0 . . ?
C7D C8D C9D 110.3(14) . . ?
C8D C9D C1D1 114.6(15) . . ?
C1D2 C1D1 C1D6 120.0 . . ?
C1D2 C1D1 C9D 115.9(13) . . ?
C1D6 C1D1 C9D 124.1(13) . . ?
C1D3 C1D2 C1D1 120.0 . . ?
C1D4 C1D3 C1D2 120.0 . . ?
C1D3 C1D4 C1D5 120.0 . . ?
C1D6 C1D5 C1D4 120.0 . . ?
C1D5 C1D6 C1D1 120.0 . . ?
O2D C10D O1D 123.5(15) . . ?
O2D C10D C11D 128.2(15) . . ?
O1D C10D C11D 108.1(13) . . ?
O2D C10D O1D 120.2(13) . . ?
O2D C10D C11D 125.7(13) . . ?
O1D C10D C11D 111.1(11) . . ?
C12D C11D C10D 101.2(9) . . ?
C12D C11D C16D 111.4(7) . . ?
C10D C11D C16D 118.3(10) . . ?
C12D C11D C10D 120.7(9) . . ?
C10D C11D C10D 23.7(7) . . ?
C16D C11D C10D 96.6(10) . . ?
C11D C12D C13D 108.8(8) . . ?
C14D C13D C12D 112.1(8) . . ?
C13D C14D C15D 110.4(8) . . ?
C14D C15D C16D 110.6(7) . . ?
C15D C16D C11D 109.1(9) . . ?
N10 C101 C100 167(3) . . ?
N20 C201 C200 172(4) . . ?
N30 C301 C300 174(5) . . ?

loop_
_geom_bond_atom_site_label_1
_geom_bond_atom_site_label_2
_geom_bond_distance
_geom_bond_site_symmetry_2
_geom_bond_publ_flag
Au1 P1 2.222(2) . ?
Au1 Br1 2.3682(11) . ?
Au2 P2 2.225(2) . ?
Au2 Br2 2.3481(16) . ?
P1 O1A 1.628(5) . ?
P1 C3A1 1.784(5) . ?
P1 C2A1 1.806(5) . ?
P2 O2A 1.620(5) . ?
P2 C5A1 1.795(5) . ?
P2 C4A1 1.796(4) . ?
O1A C1A 1.394(8) . ?
O2A C5A 1.411(8) . ?
O1B C10B 1.370(9) . ?
O1B C1B 1.403(8) . ?
O2B C10B 1.162(10) . ?
O1D C10D 1.282(18) . ?
O1D C10D 1.347(16) . ?
O1D C1D 1.411(8) . ?
C1A C6A 1.374(10) . ?
C1A C2A 1.405(9) . ?
C2A C3A 1.382(9) . ?
C2A C7D 1.506(9) . ?
C3A C4A 1.400(9) . ?
C4A C5A 1.402(10) . ?
C4A C7A 1.514(9) . ?
C5A C6A 1.369(10) . ?
C7A C8A 1.527(10) . ?
C7A C2B 1.528(9) . ?
C8A C9A 1.535(9) . ?
C9A C1A1 1.492(11) . ?
C9A C1A1 1.567(13) . ?
C1A1 C1A2 1.3900 . ?
C1A1 C1A6 1.3900 . ?
C1A2 C1A3 1.3900 . ?
C1A3 C1A4 1.3900 . ?
C1A4 C1A5 1.3900 . ?
C1A5 C1A6 1.3900 . ?
C1A1 C1A2 1.3900 . ?
C1A1 C1A6 1.3900 . ?
C1A2 C1A3 1.3900 . ?
C1A3 C1A4 1.3900 . ?
C1A4 C1A5 1.3900 . ?
C1A5 C1A6 1.3900 . ?
C2A1 C2A2 1.3900 . ?
C2A1 C2A6 1.3900 . ?
C2A2 C2A3 1.3900 . ?
C2A3 C2A4 1.3900 . ?
C2A4 C2A5 1.3900 . ?
C2A5 C2A6 1.3900 . ?
C3A1 C3A2 1.3900 . ?
C3A1 C3A6 1.3900 . ?
C3A2 C3A3 1.3900 . ?
C3A3 C3A4 1.3900 . ?
C3A4 C3A5 1.3900 . ?
C3A5 C3A6 1.3900 . ?
C4A1 C4A2 1.3900 . ?
C4A1 C4A6 1.3900 . ?
C4A2 C4A3 1.3900 . ?
C4A3 C4A4 1.3900 . ?
C4A4 C4A5 1.3900 . ?
C4A5 C4A6 1.3900 . ?
C5A1 C5A2 1.3900 . ?
C5A1 C5A6 1.3900 . ?
C5A2 C5A3 1.3900 . ?
C5A3 C5A4 1.3900 . ?
C5A4 C5A5 1.3900 . ?
C5A5 C5A6 1.3900 . ?
C1B C6D 1.370(10) 2_755 ?
C1B C2B 1.381(10) . ?
C2B C3B 1.395(9) . ?
C3B C2D 1.393(9) 2_755 ?
C10B C11B 1.523(11) . ?
C11B C16B 1.517(13) . ?
C11B C12B 1.531(13) . ?
C12B C13B 1.533(13) . ?
C13B C14B 1.507(16) . ?
C14B C15B 1.525(16) . ?
C15B C16B 1.548(15) . ?
C1D C6D 1.369(10) . ?
C1D C2D 1.376(10) . ?
C2D C3B 1.393(9) 2_755 ?
C2D C7D 1.529(10) . ?
C6D C1B 1.370(10) 2_755 ?
C7D C8D 1.52(2) . ?
C7D C8D 1.58(2) . ?
C8D C9D 1.551(13) . ?
C9D C1D1 1.521(12) . ?
C1D1 C1D2 1.3900 . ?
C1D1 C1D6 1.3900 . ?
C1D2 C1D3 1.3900 . ?
C1D3 C1D4 1.3900 . ?
C1D4 C1D5 1.3900 . ?
C1D5 C1D6 1.3900 . ?
C8D C9D 1.538(14) . ?
C9D C1D1 1.540(13) . ?
C1D1 C1D2 1.3900 . ?
C1D1 C1D6 1.3900 . ?
C1D2 C1D3 1.3900 . ?
C1D3 C1D4 1.3900 . ?
C1D4 C1D5 1.3900 . ?
C1D5 C1D6 1.3900 . ?
O2D C10D 1.24(2) . ?
C10D C11D 1.609(18) . ?
C10D O2D 1.191(18) . ?
C10D C11D 1.500(16) . ?
C11D C12D 1.497(14) . ?
C11D C16D 1.541(16) . ?
C12D C13D 1.519(12) . ?
C13D C14D 1.487(13) . ?
C14D C15D 1.512(13) . ?
C15D C16D 1.532(12) . ?
C100 C101 1.46(3) . ?
C101 N10 1.09(2) . ?
C200 C201 1.45(3) . ?
C201 N20 1.07(2) . ?
N30 C301 1.07(2) . ?
C300 C301 1.47(3) . ?
